data_1551522
loop_
_publ_author_name
'Meher, Niranjan'
'Iyer, Parameswar Krishnan'

_publ_section_title
;
 Functional group engineering in naphthalimides: a conceptual insight to
 fine-tune the supramolecular self-assembly and condensed state
 luminescence.
;
_journal_issue 28
_journal_name_full Nanoscale
_journal_page_first 13233
_journal_page_last 13242
_journal_paper_doi 10.1039/c9nr04593g
_journal_volume 11
_journal_year 2019
_chemical_formula_moiety 'C24 H21 F2 N O2'
_chemical_formula_sum 'C24 H21 F2 N O2'
_chemical_formula_weight 393.42
_space_group_crystal_system monoclinic
_space_group_IT_number 14
_space_group_name_Hall '-P 2ybc'
_space_group_name_H-M_alt 'P 1 21/c 1'
_symmetry_space_group_name_Hall '-P 2ybc'
_symmetry_space_group_name_H-M 'P 1 21/c 1'
_atom_sites_solution_hydrogens geom
_atom_sites_solution_primary dual
_audit_creation_method SHELXL-2014/7
_audit_update_record
;
2018-03-15 deposited with the CCDC.    2019-06-19 downloaded from the CCDC.
;
_cell_angle_alpha 90
_cell_angle_beta 92.947(8)
_cell_angle_gamma 90
_cell_formula_units_Z 4
_cell_length_a 14.4864(12)
_cell_length_b 7.2999(5)
_cell_length_c 19.0729(15)
_cell_measurement_reflns_used 1360
_cell_measurement_temperature 293(2)
_cell_measurement_theta_max 21.8820
_cell_measurement_theta_min 3.3690
_cell_volume 2014.3(3)
_computing_cell_refinement 'CrysAlisPro 1.171.38.46 (Rigaku OD, 2015)'
_computing_data_collection 'CrysAlisPro 1.171.38.46 (Rigaku OD, 2015)'
_computing_data_reduction 'CrysAlisPro 1.171.38.46 (Rigaku OD, 2015)'
_computing_molecular_graphics 'Olex2 (Dolomanov et al., 2009)'
_computing_publication_material 'Olex2 (Dolomanov et al., 2009)'
_computing_structure_refinement 'SHELXL-2014/7 (Sheldrick, 2014)'
_computing_structure_solution 'ShelXT (Sheldrick, 2015)'
_diffrn_ambient_temperature 293(2)
_diffrn_detector_area_resol_mean 16.2760
_diffrn_measured_fraction_theta_full 0.999
_diffrn_measured_fraction_theta_max 0.892
_diffrn_measurement_device_type 'SuperNova, Single source at offset, Eos'
_diffrn_measurement_method '\f scans'
_diffrn_radiation_type MoK\a
_diffrn_radiation_wavelength 0.71073
_diffrn_reflns_av_R_equivalents 0.0521
_diffrn_reflns_av_unetI/netI 0.0916
_diffrn_reflns_Laue_measured_fraction_full 0.999
_diffrn_reflns_Laue_measured_fraction_max 0.892
_diffrn_reflns_limit_h_max 19
_diffrn_reflns_limit_h_min -17
_diffrn_reflns_limit_k_max 8
_diffrn_reflns_limit_k_min -9
_diffrn_reflns_limit_l_max 23
_diffrn_reflns_limit_l_min -23
_diffrn_reflns_number 9391
_diffrn_reflns_point_group_measured_fraction_full 0.999
_diffrn_reflns_point_group_measured_fraction_max 0.892
_diffrn_reflns_theta_full 25.242
_diffrn_reflns_theta_max 28.725
_diffrn_reflns_theta_min 2.988
_diffrn_source 'micro-focus sealed X-ray tube'
_exptl_absorpt_coefficient_mu 0.091
_exptl_absorpt_correction_T_max 1.00000
_exptl_absorpt_correction_T_min 0.95364
_exptl_absorpt_correction_type multi-scan
_exptl_crystal_density_diffrn 1.334
_exptl_crystal_description niddle
_exptl_crystal_F_000 856
_refine_diff_density_max 0.258
_refine_diff_density_min -0.201
_refine_diff_density_rms 0.046
_refine_ls_goodness_of_fit_ref 1.147
_refine_ls_hydrogen_treatment constr
_refine_ls_matrix_type full
_refine_ls_number_parameters 264
_refine_ls_number_reflns 4650
_refine_ls_number_restraints 0
_refine_ls_restrained_S_all 1.147
_refine_ls_R_factor_all 0.2098
_refine_ls_R_factor_gt 0.0799
_refine_ls_shift/su_max 0.080
_refine_ls_shift/su_mean 0.008
_refine_ls_structure_factor_coef Fsqd
_refine_ls_weighting_details 'w=1/[\s^2^(Fo^2^)+(0.0400P)^2^] where P=(Fo^2^+2Fc^2^)/3'
_refine_ls_weighting_scheme calc
_refine_ls_wR_factor_gt 0.1520
_refine_ls_wR_factor_ref 0.2074
_reflns_Friedel_coverage 0.000
_reflns_number_gt 1590
_reflns_number_total 4650
_reflns_threshold_expression 'I > 2\s(I)'
_cod_data_source_file c9nr04593g2.cif
_cod_data_source_block 8
_cod_depositor_comments 'Adding full bibliography for 1551521--1551526.cif.'
_cod_database_code 1551522
_shelx_shelxl_version_number 2014/7
_shelx_space_group_comment
;
The symmetry employed for this shelxl refinement is uniquely defined
by the following loop, which should always be used as a source of
symmetry information in preference to the above space-group names.
They are only intended as comments.
;

loop_
_space_group_symop_operation_xyz
'x, y, z'
'-x, y+1/2, -z+1/2'
'-x, -y, -z'
'x, -y-1/2, z-1/2'

loop_
_atom_site_label
_atom_site_type_symbol
_atom_site_fract_x
_atom_site_fract_y
_atom_site_fract_z
_atom_site_U_iso_or_equiv
_atom_site_adp_type
_atom_site_occupancy
_atom_site_site_symmetry_order
_atom_site_calc_flag
_atom_site_refinement_flags_posn
_atom_site_refinement_flags_adp
O22 O 0.32239(18) 0.1589(3) 0.43339(13) 0.0830(8) Uani 1 1 d . .
O23 O 0.55076(18) 0.2486(3) 0.28341(13) 0.0926(9) Uani 1 1 d . .
N7 N 0.4370(2) 0.1994(3) 0.35838(15) 0.0668(8) Uani 1 1 d . .
C C 0.4694(2) 0.2339(4) 0.48512(16) 0.0549(8) Uani 1 1 d . .
C10 C 0.5624(2) 0.2741(4) 0.47348(16) 0.0535(8) Uani 1 1 d . .
F F 0.89671(19) 0.0977(4) 0.71828(15) 0.1568(12) Uani 1 1 d . .
C9 C 0.5918(3) 0.2819(4) 0.40459(17) 0.0607(9) Uani 1 1 d . .
C6 C 0.4039(3) 0.1955(4) 0.42521(19) 0.0630(10) Uani 1 1 d . .
C1 C 0.6258(2) 0.3043(4) 0.53126(18) 0.0580(9) Uani 1 1 d . .
C8 C 0.5272(3) 0.2446(4) 0.34405(19) 0.0692(10) Uani 1 1 d . .
C2 C 0.5920(3) 0.2977(4) 0.59962(18) 0.0665(10) Uani 1 1 d . .
H2 H 0.6322 0.3199 0.6383 0.080 Uiso 1 1 calc R U
C4 C 0.4401(2) 0.2268(4) 0.55171(18) 0.0656(9) Uani 1 1 d . .
H4 H 0.3786 0.1999 0.5589 0.079 Uiso 1 1 calc R U
C11 C 0.7195(3) 0.3418(4) 0.51845(19) 0.0662(10) Uani 1 1 d . .
C3 C 0.5016(3) 0.2594(4) 0.60955(18) 0.0700(10) Uani 1 1 d . .
H3 H 0.4806 0.2549 0.6548 0.084 Uiso 1 1 calc R U
C14 C 0.7913(2) 0.3621(5) 0.57614(19) 0.0724(10) Uani 1 1 d . .
F0AA F 0.9555(2) 0.6926(4) 0.64728(17) 0.1838(15) Uani 1 1 d . .
C13 C 0.6816(3) 0.3244(5) 0.3932(2) 0.0779(11) Uani 1 1 d . .
H13 H 0.7008 0.3346 0.3476 0.093 Uiso 1 1 calc R U
C12 C 0.7449(3) 0.3528(5) 0.4504(2) 0.0802(11) Uani 1 1 d . .
H12 H 0.8060 0.3799 0.4417 0.096 Uiso 1 1 calc R U
C24 C 0.3743(3) 0.1512(5) 0.29848(18) 0.0811(11) Uani 1 1 d . .
H24A H 0.3293 0.0635 0.3140 0.097 Uiso 1 1 calc R U
H24B H 0.4097 0.0916 0.2632 0.097 Uiso 1 1 calc R U
C25 C 0.3234(3) 0.3121(5) 0.26510(18) 0.0829(12) Uani 1 1 d . .
H25A H 0.3675 0.3988 0.2477 0.099 Uiso 1 1 calc R U
H25B H 0.2881 0.3738 0.3000 0.099 Uiso 1 1 calc R U
C15 C 0.8112(3) 0.2178(5) 0.6213(2) 0.0876(12) Uani 1 1 d . .
H15 H 0.7794 0.1076 0.6160 0.105 Uiso 1 1 calc R U
C26 C 0.2587(3) 0.2482(5) 0.2050(2) 0.0929(13) Uani 1 1 d . .
H26A H 0.2945 0.1787 0.1726 0.111 Uiso 1 1 calc R U
H26B H 0.2139 0.1652 0.2238 0.111 Uiso 1 1 calc R U
C16 C 0.8782(3) 0.2388(6) 0.6740(2) 0.1002(14) Uani 1 1 d . .
C19 C 0.8408(3) 0.5239(5) 0.5853(2) 0.0944(13) Uani 1 1 d . .
H19 H 0.8293 0.6232 0.5556 0.113 Uiso 1 1 calc R U
C18 C 0.9065(3) 0.5335(6) 0.6388(3) 0.1087(15) Uani 1 1 d . .
C17 C 0.9289(3) 0.3946(7) 0.6846(2) 0.1049(15) Uani 1 1 d . .
H17 H 0.9750 0.4055 0.7201 0.126 Uiso 1 1 calc R U
C27 C 0.2075(3) 0.3941(6) 0.1646(2) 0.1181(16) Uani 1 1 d . .
H27A H 0.2513 0.4804 0.1465 0.142 Uiso 1 1 calc R U
H27B H 0.1683 0.4603 0.1956 0.142 Uiso 1 1 calc R U
C28 C 0.1463(4) 0.3118(8) 0.1018(3) 0.153(2) Uani 1 1 d . .
H28A H 0.1866 0.2513 0.0700 0.183 Uiso 1 1 calc R U
H28B H 0.1060 0.2193 0.1202 0.183 Uiso 1 1 calc R U
C29 C 0.0934(4) 0.4362(9) 0.0647(3) 0.213(3) Uani 1 1 d . .
H29A H 0.0497 0.3729 0.0338 0.319 Uiso 1 1 calc R U
H29B H 0.1323 0.5120 0.0375 0.319 Uiso 1 1 calc R U
H29C H 0.0608 0.5113 0.0965 0.319 Uiso 1 1 calc R U

loop_
_atom_site_aniso_label
_atom_site_aniso_U_11
_atom_site_aniso_U_22
_atom_site_aniso_U_33
_atom_site_aniso_U_23
_atom_site_aniso_U_13
_atom_site_aniso_U_12
O22 0.0857(19) 0.0874(19) 0.0751(19) -0.0014(13) -0.0052(16) -0.0133(15)
O23 0.121(2) 0.107(2) 0.0498(17) -0.0032(15) 0.0058(15) -0.0046(16)
N7 0.090(2) 0.0624(18) 0.0480(18) -0.0012(14) -0.0025(17) -0.0077(16)
C 0.077(2) 0.0433(18) 0.044(2) 0.0005(15) 0.0014(18) 0.0007(17)
C10 0.073(2) 0.0371(17) 0.050(2) 0.0022(14) 0.0006(18) -0.0018(16)
F 0.156(2) 0.138(2) 0.167(3) 0.058(2) -0.078(2) -0.0181(19)
C9 0.082(3) 0.050(2) 0.050(2) 0.0020(16) 0.003(2) -0.0014(19)
C6 0.084(3) 0.046(2) 0.059(2) 0.0019(16) -0.002(2) 0.0001(19)
C1 0.071(2) 0.0480(19) 0.054(2) 0.0011(16) -0.0014(19) 0.0036(18)
C8 0.104(3) 0.059(2) 0.044(2) 0.0032(18) 0.004(2) 0.003(2)
C2 0.077(3) 0.061(2) 0.060(2) -0.0023(17) -0.011(2) 0.003(2)
C4 0.074(2) 0.062(2) 0.061(2) 0.0036(18) 0.004(2) 0.0003(19)
C11 0.085(3) 0.051(2) 0.062(3) 0.0063(17) -0.005(2) 0.0036(19)
C3 0.080(3) 0.077(2) 0.052(2) 0.0039(19) 0.000(2) 0.013(2)
C14 0.073(3) 0.068(2) 0.075(3) -0.001(2) -0.009(2) -0.003(2)
F0AA 0.211(3) 0.118(2) 0.212(3) 0.009(2) -0.081(3) -0.075(2)
C13 0.095(3) 0.077(3) 0.062(3) 0.0072(19) 0.009(2) -0.003(2)
C12 0.083(3) 0.079(3) 0.079(3) 0.008(2) 0.004(2) -0.012(2)
C24 0.107(3) 0.076(3) 0.059(2) -0.0032(19) -0.009(2) -0.011(2)
C25 0.107(3) 0.078(3) 0.062(3) -0.009(2) -0.011(2) 0.004(2)
C15 0.091(3) 0.075(3) 0.095(3) 0.013(2) -0.021(3) -0.009(2)
C26 0.097(3) 0.109(3) 0.071(3) 0.005(2) -0.009(2) -0.022(3)
C16 0.108(3) 0.087(3) 0.103(4) 0.012(3) -0.024(3) 0.004(3)
C19 0.109(3) 0.072(3) 0.100(3) 0.003(2) -0.023(3) -0.018(3)
C18 0.106(4) 0.085(3) 0.131(4) -0.010(3) -0.031(3) -0.027(3)
C17 0.097(3) 0.105(4) 0.109(4) -0.010(3) -0.029(3) -0.002(3)
C27 0.122(4) 0.146(4) 0.084(3) 0.004(3) -0.022(3) 0.018(3)
C28 0.135(5) 0.175(6) 0.143(5) 0.019(4) -0.045(4) 0.014(4)
C29 0.190(7) 0.213(8) 0.228(8) 0.025(6) -0.063(6) 0.027(6)

loop_
_atom_type_symbol
_atom_type_description
_atom_type_scat_dispersion_real
_atom_type_scat_dispersion_imag
_atom_type_scat_source
C C 0.0033 0.0016 'International Tables Vol C Tables 4.2.6.8 and 6.1.1.4'
H H 0.0000 0.0000 'International Tables Vol C Tables 4.2.6.8 and 6.1.1.4'
N N 0.0061 0.0033 'International Tables Vol C Tables 4.2.6.8 and 6.1.1.4'
O O 0.0106 0.0060 'International Tables Vol C Tables 4.2.6.8 and 6.1.1.4'
F F 0.0171 0.0103 'International Tables Vol C Tables 4.2.6.8 and 6.1.1.4'

loop_
_geom_angle_atom_site_label_1
_geom_angle_atom_site_label_2
_geom_angle_atom_site_label_3
_geom_angle
C6 N7 C8 124.1(3)
C6 N7 C24 118.8(3)
C8 N7 C24 117.1(3)
C4 C C10 120.1(3)
C4 C C6 119.8(3)
C10 C C6 120.1(3)
C9 C10 C 119.6(3)
C9 C10 C1 120.5(3)
C C10 C1 119.8(3)
C13 C9 C10 119.6(3)
C13 C9 C8 119.3(3)
C10 C9 C8 121.1(3)
O22 C6 N7 120.2(3)
O22 C6 C 121.9(3)
N7 C6 C 118.0(3)
C10 C1 C11 119.0(3)
C10 C1 C2 118.1(3)
C11 C1 C2 122.9(3)
O23 C8 N7 120.2(3)
O23 C8 C9 122.7(4)
N7 C8 C9 117.1(3)
C3 C2 C1 121.0(3)
C3 C2 H2 119.5
C1 C2 H2 119.5
C C4 C3 120.8(3)
C C4 H4 119.6
C3 C4 H4 119.6
C12 C11 C1 118.7(3)
C12 C11 C14 119.0(4)
C1 C11 C14 122.2(3)
C2 C3 C4 120.1(3)
C2 C3 H3 119.9
C4 C3 H3 119.9
C15 C14 C19 118.8(4)
C15 C14 C11 120.2(3)
C19 C14 C11 121.1(3)
C9 C13 C12 120.1(4)
C9 C13 H13 120.0
C12 C13 H13 120.0
C11 C12 C13 122.0(4)
C11 C12 H12 119.0
C13 C12 H12 119.0
N7 C24 C25 114.3(3)
N7 C24 H24A 108.7
C25 C24 H24A 108.7
N7 C24 H24B 108.7
C25 C24 H24B 108.7
H24A C24 H24B 107.6
C24 C25 C26 110.4(3)
C24 C25 H25A 109.6
C26 C25 H25A 109.6
C24 C25 H25B 109.6
C26 C25 H25B 109.6
H25A C25 H25B 108.1
C16 C15 C14 119.3(4)
C16 C15 H15 120.4
C14 C15 H15 120.4
C27 C26 C25 116.3(4)
C27 C26 H26A 108.2
C25 C26 H26A 108.2
C27 C26 H26B 108.2
C25 C26 H26B 108.2
H26A C26 H26B 107.4
F C16 C17 117.2(5)
F C16 C15 118.9(4)
C17 C16 C15 123.9(4)
C18 C19 C14 118.3(4)
C18 C19 H19 120.8
C14 C19 H19 120.8
C19 C18 F0AA 118.1(4)
C19 C18 C17 125.1(4)
F0AA C18 C17 116.8(5)
C16 C17 C18 114.7(4)
C16 C17 H17 122.7
C18 C17 H17 122.7
C26 C27 C28 111.5(4)
C26 C27 H27A 109.3
C28 C27 H27A 109.3
C26 C27 H27B 109.3
C28 C27 H27B 109.3
H27A C27 H27B 108.0
C29 C28 C27 114.9(6)
C29 C28 H28A 108.6
C27 C28 H28A 108.5
C29 C28 H28B 108.5
C27 C28 H28B 108.5
H28A C28 H28B 107.5
C28 C29 H29A 109.5
C28 C29 H29B 109.5
H29A C29 H29B 109.5
C28 C29 H29C 109.5
H29A C29 H29C 109.5
H29B C29 H29C 109.5

loop_
_geom_bond_atom_site_label_1
_geom_bond_atom_site_label_2
_geom_bond_distance
O22 C6 1.228(4)
O23 C8 1.223(4)
N7 C6 1.385(4)
N7 C8 1.388(4)
N7 C24 1.466(4)
C C4 1.361(4)
C C10 1.408(4)
C C6 1.475(4)
C10 C9 1.403(4)
C10 C1 1.414(4)
F C16 1.349(4)
C9 C13 1.366(4)
C9 C8 1.473(4)
C1 C11 1.419(4)
C1 C2 1.416(4)
C2 C3 1.363(4)
C2 H2 0.9300
C4 C3 1.402(4)
C4 H4 0.9300
C11 C12 1.370(5)
C11 C14 1.482(4)
C3 H3 0.9300
C14 C15 1.382(4)
C14 C19 1.388(4)
F0AA C18 1.366(4)
C13 C12 1.403(5)
C13 H13 0.9300
C12 H12 0.9300
C24 C25 1.511(4)
C24 H24A 0.9700
C24 H24B 0.9700
C25 C26 1.516(4)
C25 H25A 0.9700
C25 H25B 0.9700
C15 C16 1.370(5)
C15 H15 0.9300
C26 C27 1.491(5)
C26 H26A 0.9700
C26 H26B 0.9700
C16 C17 1.363(5)
C19 C18 1.362(5)
C19 H19 0.9300
C18 C17 1.366(5)
C17 H17 0.9300
C27 C28 1.571(5)
C27 H27A 0.9700
C27 H27B 0.9700
C28 C29 1.364(6)
C28 H28A 0.9700
C28 H28B 0.9700
C29 H29A 0.9600
C29 H29B 0.9600
C29 H29C 0.9600
